data_2007835
loop_
_publ_author_name
'\<Cern\'ak, Juraj'
'\<Z\'ak, Zdirad'
'Chomi\<c, Jozef'
'Kappenstein, Charles'

_publ_section_title
;
 Copper--Zinc Oxide Catalysts. VII. Zn(NH~3~)~0.7~(H~2~
 O)~0.3~Cu(CN)~3~
;
_journal_issue 11
_journal_name_full 'Acta Crystallographica Section C'
_journal_page_first 1551
_journal_page_last 1553
_journal_paper_doi 10.1107/S0108270198007021
_journal_volume 54
_journal_year 1998
_chemical_formula_analytical 'C3 H2.70 Cu N3.70 O0.30 Zn'
_chemical_formula_iupac '[Zn Cu (C1 N)3 (N1 H3)0.7 (H2 O1)0.3]'
_chemical_formula_moiety
;
n[N0.7 O0.3 H2.7 Zn]^2+^ [C3 N3 Cu]~n~^2n-^
;
_chemical_formula_structural
;
 [-NC-Cu(CN)~2~-Zn(NH~3~)~0.7~ (H~2~O)~0.3~-]~3~
;
_chemical_formula_sum 'C3 H2.7 Cu N3.7 O0.3 Zn'
_chemical_formula_weight 224.30
_chemical_name_systematic
;
Poly-[(Ammine)0.7-(aqua)0.3-zinc(II)-tricyanocuprate(I)]
;
_space_group_IT_number 12
_symmetry_cell_setting monoclinic
_symmetry_space_group_name_Hall '-C 2y'
_symmetry_space_group_name_H-M 'C 1 2/m 1'
_audit_creation_method SHELXL
_cell_angle_alpha 90.00
_cell_angle_beta 99.48(5)
_cell_angle_gamma 90.00
_cell_formula_units_Z 4
_cell_length_a 14.346(7)
_cell_length_b 8.431(3)
_cell_length_c 6.019(2)
_cell_measurement_reflns_used 20
_cell_measurement_temperature 293(2)
_cell_measurement_theta_max 13.94
_cell_measurement_theta_min 9.68
_cell_volume 718.1(5)
_computing_cell_refinement 'KM-4 Software'
_computing_data_collection 'KM-4 Software (Kuma, 1991)'
_computing_data_reduction 'KM-4 Software'
_computing_molecular_graphics 'ZORTEP (Zsolnai & Pritzkow, 1994)'
_computing_publication_material
;
SHELXL93. Geometrical analysis: PARST (Nardelli, 1983). All calculations were
performed on a PC486 computer
;
_computing_structure_refinement 'SHELXL93 (Sheldrick, 1993)'
_computing_structure_solution 'SHELXS86 (Sheldrick, 1990)'
_diffrn_ambient_temperature 293(2)
_diffrn_measurement_device 'Kuma KM-4 \k-axis'
_diffrn_measurement_method \w-2\q
_diffrn_radiation_monochromator graphite
_diffrn_radiation_source 'fine-focus sealed tube'
_diffrn_radiation_type MoK\a
_diffrn_radiation_wavelength 0.71073
_diffrn_reflns_av_R_equivalents 0.022
_diffrn_reflns_av_sigmaI/netI 0.0355
_diffrn_reflns_limit_h_max 0
_diffrn_reflns_limit_h_min -20
_diffrn_reflns_limit_k_max 0
_diffrn_reflns_limit_k_min -11
_diffrn_reflns_limit_l_max 8
_diffrn_reflns_limit_l_min -8
_diffrn_reflns_number 1157
_diffrn_reflns_theta_max 30.07
_diffrn_reflns_theta_min 2.81
_diffrn_standards_decay_% none
_diffrn_standards_interval_count 100
_diffrn_standards_number 3
_exptl_absorpt_coefficient_mu 6.216
_exptl_absorpt_correction_T_max 0.607
_exptl_absorpt_correction_T_min 0.584
_exptl_absorpt_correction_type 'analytical assuming sphere shape (Kuma, 1991)'
_exptl_crystal_colour colorless
_exptl_crystal_density_diffrn 2.075
_exptl_crystal_density_meas 2.070(10)
_exptl_crystal_density_method 'flotation in bromoform/chloroform'
_exptl_crystal_description prism
_exptl_crystal_F_000 432
_exptl_crystal_size_max 0.12
_exptl_crystal_size_mid 0.12
_exptl_crystal_size_min 0.09
_refine_diff_density_max 0.555
_refine_diff_density_min -0.715
_refine_ls_extinction_coef 0.0018(8)
_refine_ls_extinction_method SHELXL93
_refine_ls_goodness_of_fit_all 1.155
_refine_ls_goodness_of_fit_obs 1.242
_refine_ls_hydrogen_treatment 'H atoms not located'
_refine_ls_matrix_type full
_refine_ls_number_parameters 50
_refine_ls_number_reflns 1117
_refine_ls_number_restraints 0
_refine_ls_restrained_S_all 1.265
_refine_ls_restrained_S_obs 1.242
_refine_ls_R_factor_all 0.074
_refine_ls_R_factor_obs 0.036
_refine_ls_shift/esd_max -0.001
_refine_ls_shift/esd_mean 0.000
_refine_ls_structure_factor_coef Fsqd
_refine_ls_weighting_details 'w = 1/[\s^2^(Fo^2^)+(0.0419P)^2^+2.9700P] where P = (Fo^2^+2Fc^2^)/3'
_refine_ls_weighting_scheme calc
_refine_ls_wR_factor_all 0.133
_refine_ls_wR_factor_obs 0.106
_reflns_number_observed 744
_reflns_number_total 1119
_reflns_observed_criterion I>2\s(I)
_cod_data_source_file ka1270.cif
_cod_data_source_block zcahs
_cod_depositor_comments
;
The following automatic conversions were performed:

'_refine_ls_weighting_scheme' value 'calc w =
1/[\s^2^(Fo^2^)+(0.0419P)^2^+2.9700P] where P = (Fo^2^+2Fc^2^)/3' was
changed to 'calc'. New tag '_refine_ls_weighting_details' was
created. The value of the new tag was set to 'w =
1/[\s^2^(Fo^2^)+(0.0419P)^2^+2.9700P] where P = (Fo^2^+2Fc^2^)/3'.

Automatic conversion script
Id: cif_fix_values 3143 2015-03-26 13:38:13Z robertas 
;
_cod_original_sg_symbol_H-M 'C 2/m'
_cod_original_formula_sum 'C3 H2.70 Cu N3.70 O0.30 Zn'
_cod_database_code 2007835

loop_
_symmetry_equiv_pos_as_xyz
'x, y, z'
'-x, y, -z'
'x+1/2, y+1/2, z'
'-x+1/2, y+1/2, -z'
'-x, -y, -z'
'x, -y, z'
'-x+1/2, -y+1/2, -z'
'x+1/2, -y+1/2, z'

loop_
_atom_site_aniso_label
_atom_site_aniso_U_11
_atom_site_aniso_U_22
_atom_site_aniso_U_33
_atom_site_aniso_U_12
_atom_site_aniso_U_13
_atom_site_aniso_U_23
OL 0.086(6) 0.143(10) 0.045(4) 0.000 0.001(4) 0.000
OL 0.086(6) 0.143(10) 0.045(4) 0.000 0.001(4) 0.000
Cu 0.0389(5) 0.0362(5) 0.0584(6) 0.000 0.0176(4) 0.000
Zn 0.0396(5) 0.0337(4) 0.0424(4) 0.000 0.0053(3) 0.000
C1 0.042(4) 0.043(4) 0.053(4) 0.000 0.011(3) 0.000
N1 0.045(4) 0.063(5) 0.048(3) 0.000 0.007(3) 0.000
C2 0.046(3) 0.040(3) 0.054(3) -0.001(2) 0.012(2) 0.001(2)
N2 0.058(3) 0.046(3) 0.078(3) -0.011(2) 0.016(2) 0.005(3)

loop_
_atom_site_label
_atom_site_fract_x
_atom_site_fract_y
_atom_site_fract_z
_atom_site_U_iso_or_equiv
_atom_site_thermal_displace_type
_atom_site_calc_flag
_atom_site_refinement_flags
_atom_site_occupancy
_atom_site_disorder_group
_atom_site_type_symbol
OL -0.3210(7) 0.5000 -0.2477(13) 0.093(3) Uani d SP 0.70 . N
OL -0.3210(7) 0.5000 -0.2477(13) 0.093(3) Uani d SP 0.30 . O
Cu 0.03823(6) 0.5000 0.3085(2) 0.0434(3) Uani d S 1 . Cu
Zn -0.31151(5) 0.5000 0.09545(13) 0.0387(3) Uani d S 1 . Zn
C1 -0.1000(5) 0.5000 0.2856(13) 0.046(2) Uani d S 1 . C
N1 -0.1771(5) 0.5000 0.2205(11) 0.052(2) Uani d S 1 . N
C2 0.0966(4) 0.6973(7) 0.2436(9) 0.0461(11) Uani d . 1 . C
N2 0.1306(4) 0.8108(7) 0.1972(9) 0.0602(13) Uani d . 1 . N

loop_
_atom_type_symbol
_atom_type_description
_atom_type_scat_dispersion_real
_atom_type_scat_dispersion_imag
_atom_type_scat_source
C C 0.0033 0.0016 'International Tables Vol C Tables 4.2.6.8 and 6.1.1.4'
H H 0.0000 0.0000 'International Tables Vol C Tables 4.2.6.8 and 6.1.1.4'
N N 0.0061 0.0033 'International Tables Vol C Tables 4.2.6.8 and 6.1.1.4'
O O 0.0106 0.0060 'International Tables Vol C Tables 4.2.6.8 and 6.1.1.4'
Cu Cu 0.3201 1.2651 'International Tables Vol C Tables 4.2.6.8 and 6.1.1.4'
Zn Zn 0.2839 1.4301 'International Tables Vol C Tables 4.2.6.8 and 6.1.1.4'

loop_
_geom_angle_atom_site_label_1
_geom_angle_atom_site_label_2
_geom_angle_atom_site_label_3
_geom_angle_site_symmetry_1
_geom_angle_site_symmetry_3
_geom_angle
_geom_angle_publ_flag
C2 Cu C2 . 6_565 118.9(3) y
C2 Cu C1 . . 116.9(2) y
C2 Cu C1 6_565 . 116.9(2) ?
C2 Cu C1 . 5_566 95.9(2) ?
C2 Cu C1 6_565 5_566 95.9(2) ?
C1 Cu C1 . 5_566 105.3(3) y
C2 Cu Cu . 5_566 114.9(2) y
C2 Cu Cu 6_565 5_566 114.9(2) ?
C1 Cu Cu . 5_566 61.0(2) ?
C1 Cu Cu 5_566 5_566 44.4(2) ?
N2 Zn N2 3_445 8_465 110.3(3) y
N2 Zn N1 3_445 . 109.0(2) y
N2 Zn N1 8_465 . 109.0(2) ?
N2 Zn OL 3_445 . 110.9(2) y
N2 Zn OL 8_465 . 110.9(2) ?
N1 Zn OL . . 106.7(4) ?
N2 Zn OL 3_445 . 110.9(2) y
N2 Zn OL 8_465 . 110.9(2) ?
N1 Zn OL . . 106.7(4) y
N1 C1 Cu . . 163.6(7) y
N1 C1 Cu . 5_566 121.7(6) ?
Cu C1 Cu . 5_566 74.7(3) y
C1 N1 Zn . . 178.0(7) y
N2 C2 Cu . . 177.3(5) y
C2 N2 Zn . 3 175.8(5) y

loop_
_geom_bond_atom_site_label_1
_geom_bond_atom_site_label_2
_geom_bond_site_symmetry_2
_geom_bond_distance
_geom_bond_publ_flag
OL Zn . 2.047(8) y
Cu C2 . 1.931(6) y
Cu C2 6_565 1.931(6) ?
Cu C1 . 1.966(8) y
Cu C1 5_566 2.458(8) y
Cu Cu 5_566 2.711(2) y
Zn N2 3_445 1.943(5) ?
Zn N2 8_465 1.943(5) ?
Zn N1 . 1.951(7) y
C1 N1 . 1.111(10) y
C1 Cu 5_566 2.458(8) ?
C2 N2 . 1.129(7) y
N2 Zn 3 1.943(5) y
